data_7044505
loop_
_publ_author_name
'Schmidt, Sebastian'
'Merkel, Marcel'
'Kostakis, George E.'
'Buth, Gernot'
'Anson, Christopher'
'Powell, Annie K.'

_publ_section_title
;
 SMM Behaviour and Magnetocaloric Effect in Heterometallic 3d-4f
 Coordination Clusters with High Azide:Metal Ratios
;
_journal_name_full 'Dalton Trans.'
_journal_paper_doi 10.1039/C7DT03149A
_journal_year 2017
_chemical_formula_moiety '3(C16 H36 N), C18 H45 Fe3 Gd2 N47 O9, C H2 Cl2, 0.5(C2 H6 O)'
_chemical_formula_sum 'C68 H158 Cl2 Fe3 Gd2 N50 O9.5'
_chemical_formula_weight 2381.38
_space_group_crystal_system triclinic
_space_group_IT_number 2
_space_group_name_Hall '-P 1'
_space_group_name_H-M_alt 'P -1'
_symmetry_space_group_name_Hall '-P 1'
_symmetry_space_group_name_H-M 'P -1'
_atom_sites_solution_hydrogens mixed
_atom_sites_solution_primary direct
_atom_sites_solution_secondary difmap
_audit_creation_method SHELXL-2016/6
_audit_update_record
;
2017-07-03 deposited with the CCDC.
2017-10-19 downloaded from the CCDC.
;
_cell_angle_alpha 68.741(2)
_cell_angle_beta 80.570(2)
_cell_angle_gamma 63.397(2)
_cell_formula_units_Z 2
_cell_length_a 16.989(2)
_cell_length_b 17.111(2)
_cell_length_c 22.479(3)
_cell_measurement_reflns_used 9305
_cell_measurement_temperature 150(2)
_cell_measurement_theta_max 32.40
_cell_measurement_theta_min 2.61
_cell_volume 5445.2(12)
_computing_cell_refinement 'Apex2 (Bruker AXS Inc., 2005)'
_computing_data_collection 'Apex2 (Bruker AXS Inc., 2005)'
_computing_data_reduction 'Apex2 (Bruker AXS Inc., 2005)'
_computing_molecular_graphics 'Diamond 2.1 (Crystal Impact, 1998)'
_computing_publication_material 'SHELXL-2016/6 (Sheldrick, 2016)'
_computing_structure_refinement 'SHELXL-2016/6 (Sheldrick, 2016)'
_computing_structure_solution 'Apex2 (Bruker AXS Inc., 2005)'
_diffrn_ambient_temperature 150(2)
_diffrn_detector_area_resol_mean 8.333
_diffrn_measured_fraction_theta_full 0.998
_diffrn_measured_fraction_theta_max 0.994
_diffrn_measurement_device_type 'Bruker SMART Apex'
_diffrn_measurement_method 'CCD area detector, \w-scans'
_diffrn_radiation_monochromator silicon
_diffrn_radiation_type synchrotron
_diffrn_radiation_wavelength 0.80039
_diffrn_reflns_av_R_equivalents 0.0468
_diffrn_reflns_av_unetI/netI 0.0370
_diffrn_reflns_Laue_measured_fraction_full 0.998
_diffrn_reflns_Laue_measured_fraction_max 0.994
_diffrn_reflns_limit_h_max 21
_diffrn_reflns_limit_h_min -21
_diffrn_reflns_limit_k_max 21
_diffrn_reflns_limit_k_min -21
_diffrn_reflns_limit_l_max 28
_diffrn_reflns_limit_l_min -28
_diffrn_reflns_number 104884
_diffrn_reflns_point_group_measured_fraction_full 0.998
_diffrn_reflns_point_group_measured_fraction_max 0.994
_diffrn_reflns_theta_full 29.000
_diffrn_reflns_theta_max 30.868
_diffrn_reflns_theta_min 2.204
_diffrn_source synchrotron
_exptl_absorpt_coefficient_mu 2.338
_exptl_absorpt_correction_T_max 0.941
_exptl_absorpt_correction_T_min 0.796
_exptl_absorpt_correction_type multi-scan
_exptl_absorpt_process_details
;
SADABS in Apex2 (Bruker AXS Inc., 2005)
;
_exptl_crystal_density_diffrn 1.452
_exptl_crystal_description plate
_exptl_crystal_F_000 2464
_exptl_crystal_preparation ', Magnetic properties'
_exptl_crystal_size_max 0.120
_exptl_crystal_size_mid 0.100
_exptl_crystal_size_min 0.020
_refine_diff_density_max 1.483
_refine_diff_density_min -1.164
_refine_diff_density_rms 0.071
_refine_ls_extinction_method none
_refine_ls_goodness_of_fit_ref 1.052
_refine_ls_hydrogen_treatment mixed
_refine_ls_matrix_type full
_refine_ls_number_parameters 1225
_refine_ls_number_reflns 23862
_refine_ls_number_restraints 17
_refine_ls_restrained_S_all 1.058
_refine_ls_R_factor_all 0.0352
_refine_ls_R_factor_gt 0.0292
_refine_ls_shift/su_max 0.002
_refine_ls_shift/su_mean 0.000
_refine_ls_structure_factor_coef Fsqd
_refine_ls_weighting_details 'w=1/[\s^2^(Fo^2^)+(0.0319P)^2^+2.9420P] where P=(Fo^2^+2Fc^2^)/3'
_refine_ls_weighting_scheme calc
_refine_ls_wR_factor_gt 0.0731
_refine_ls_wR_factor_ref 0.0755
_reflns_Friedel_coverage 0.000
_reflns_number_gt 20789
_reflns_number_total 23862
_reflns_threshold_expression 'I > 2\s(I)'
_cod_data_source_file c7dt03149a2.cif
_cod_data_source_block z10teagd_sq
_cod_original_cell_volume 5445.3(13)
_cod_database_code 7044505
_shelx_shelxl_version_number 2016/6
_shelx_space_group_comment
;
The symmetry employed for this shelxl refinement is uniquely defined
by the following loop, which should always be used as a source of
symmetry information in preference to the above space-group names.
They are only intended as comments.
;
_shelx_estimated_absorpt_t_min 0.767
_shelx_estimated_absorpt_t_max 0.955

loop_
_space_group_symop_operation_xyz
'x, y, z'
'-x, -y, -z'

loop_
_atom_site_label
_atom_site_type_symbol
_atom_site_fract_x
_atom_site_fract_y
_atom_site_fract_z
_atom_site_U_iso_or_equiv
_atom_site_adp_type
_atom_site_occupancy
_atom_site_site_symmetry_order
_atom_site_calc_flag
_atom_site_refinement_flags_posn
_atom_site_refinement_flags_adp
_atom_site_refinement_flags_occupancy
_atom_site_disorder_assembly
_atom_site_disorder_group
Gd1 Gd 0.35826(2) 0.34022(2) 0.16494(2) 0.02442(4) Uani 1 1 d . . . . .
Gd2 Gd 0.36844(2) 0.29202(2) 0.33712(2) 0.02370(4) Uani 1 1 d . . . . .
Fe1 Fe 0.53823(2) 0.11452(2) 0.27105(2) 0.03294(9) Uani 1 1 d . . . . .
Fe2 Fe 0.39949(2) 0.51014(2) 0.20475(2) 0.02568(8) Uani 1 1 d . . . . .
Fe3 Fe 0.16074(2) 0.33008(3) 0.27343(2) 0.02855(8) Uani 1 1 d . . . . .
O1 O 0.46942(11) 0.25634(11) 0.24760(8) 0.0240(3) Uani 1 1 d D . . . .
H1 H 0.5006(18) 0.2785(19) 0.2453(14) 0.029 Uiso 1 1 d D U . . .
O2 O 0.33279(11) 0.42542(11) 0.23799(8) 0.0237(3) Uani 1 1 d D . . . .
H2 H 0.2836(16) 0.4558(19) 0.2354(14) 0.028 Uiso 1 1 d D U . . .
O3 O 0.29701(11) 0.26806(12) 0.26606(8) 0.0265(4) Uani 1 1 d D . . . .
H3 H 0.3163(19) 0.2168(17) 0.2670(14) 0.032 Uiso 1 1 d D U . . .
N1 N 0.34912(15) 0.37303(15) 0.03481(10) 0.0313(5) Uani 1 1 d . . . . .
C1 C 0.43801(18) 0.35773(19) 0.00696(13) 0.0359(6) Uani 1 1 d . . . . .
H1A H 0.451110 0.409710 0.004406 0.043 Uiso 1 1 calc R U . . .
H1B H 0.438679 0.357158 -0.037006 0.043 Uiso 1 1 calc R U . . .
C2 C 0.50828(19) 0.26856(19) 0.04541(13) 0.0376(6) Uani 1 1 d . . . . .
H2A H 0.500768 0.215774 0.041723 0.045 Uiso 1 1 calc R U . . .
C3 C 0.5990(2) 0.2612(2) 0.02205(16) 0.0464(7) Uani 1 1 d . . . . .
H3A H 0.606037 0.262436 -0.022392 0.070 Uiso 1 1 calc R U . . .
H3B H 0.606558 0.313307 0.024771 0.070 Uiso 1 1 calc R U . . .
H3C H 0.643409 0.202978 0.048600 0.070 Uiso 1 1 calc R U . . .
O4 O 0.49308(13) 0.26717(13) 0.11039(9) 0.0339(4) Uani 1 1 d D . . . .
H4 H 0.5328(19) 0.227(2) 0.1327(14) 0.041 Uiso 1 1 d D U . . .
C4 C 0.28713(19) 0.47018(19) 0.00291(13) 0.0355(6) Uani 1 1 d . . . . .
H4A H 0.226531 0.474541 0.006589 0.043 Uiso 1 1 calc R U . . .
H4B H 0.302062 0.488788 -0.043022 0.043 Uiso 1 1 calc R U . . .
C5 C 0.29042(18) 0.53507(17) 0.03165(12) 0.0313(6) Uani 1 1 d . . . . .
H5A H 0.350455 0.534098 0.025771 0.038 Uiso 1 1 calc R U . . .
C6 C 0.2222(2) 0.63244(19) 0.00239(13) 0.0404(7) Uani 1 1 d . . . . .
H6A H 0.235250 0.655547 -0.043063 0.061 Uiso 1 1 calc R U . . .
H6B H 0.163770 0.632612 0.007203 0.061 Uiso 1 1 calc R U . . .
H6C H 0.223371 0.672403 0.024015 0.061 Uiso 1 1 calc R U . . .
O5 O 0.27310(12) 0.49925(12) 0.09833(8) 0.0298(4) Uani 1 1 d D . . . .
H5 H 0.272(2) 0.5374(19) 0.1151(14) 0.036 Uiso 1 1 d D U . . .
C7 C 0.3198(2) 0.3087(2) 0.02591(13) 0.0378(6) Uani 1 1 d . . . . .
H7A H 0.370092 0.247164 0.033276 0.045 Uiso 1 1 calc R U . . .
H7B H 0.299829 0.331569 -0.018659 0.045 Uiso 1 1 calc R U . . .
C8 C 0.2464(2) 0.2992(2) 0.07050(14) 0.0411(7) Uani 1 1 d . . . . .
H8A H 0.192903 0.359474 0.060127 0.049 Uiso 1 1 calc R U . . .
C9 C 0.2243(3) 0.2235(3) 0.06815(17) 0.0548(9) Uani 1 1 d . . . . .
H9A H 0.202616 0.239999 0.025498 0.082 Uiso 1 1 calc R U . . .
H9B H 0.277183 0.164898 0.077512 0.082 Uiso 1 1 calc R U . . .
H9C H 0.178685 0.216943 0.099908 0.082 Uiso 1 1 calc R U . . .
O6 O 0.27836(15) 0.27585(16) 0.13307(10) 0.0441(5) Uani 1 1 d D . . . .
H6 H 0.237(2) 0.270(2) 0.1589(15) 0.053 Uiso 1 1 d D U . . .
N2 N 0.37967(15) 0.26467(15) 0.46408(10) 0.0336(5) Uani 1 1 d . . . . .
C10 C 0.47118(19) 0.2402(2) 0.48032(13) 0.0391(6) Uani 1 1 d . . . . .
H10A H 0.478141 0.297747 0.471827 0.047 Uiso 1 1 calc R U . . .
H10B H 0.481270 0.205015 0.526448 0.047 Uiso 1 1 calc R U . . .
C11 C 0.53832(19) 0.1841(2) 0.44315(13) 0.0380(6) Uani 1 1 d . . . . .
H11A H 0.534189 0.124164 0.453138 0.046 Uiso 1 1 calc R U . . .
C12 C 0.6309(2) 0.1659(2) 0.45645(15) 0.0474(8) Uani 1 1 d . . . . .
H12A H 0.645480 0.128695 0.501354 0.071 Uiso 1 1 calc R U . . .
H12B H 0.672840 0.132412 0.429119 0.071 Uiso 1 1 calc R U . . .
H12C H 0.634044 0.224936 0.447468 0.071 Uiso 1 1 calc R U . . .
O7 O 0.51586(13) 0.23926(14) 0.37673(9) 0.0354(4) Uani 1 1 d D . . . .
H7 H 0.547(2) 0.206(2) 0.3547(15) 0.042 Uiso 1 1 d D U . . .
C13 C 0.3184(2) 0.3516(2) 0.47580(14) 0.0405(7) Uani 1 1 d . . . . .
H13A H 0.328165 0.346952 0.519420 0.049 Uiso 1 1 calc R U . . .
H13B H 0.257220 0.360149 0.473581 0.049 Uiso 1 1 calc R U . . .
C14 C 0.3294(2) 0.4345(2) 0.42874(14) 0.0402(7) Uani 1 1 d . . . . .
H14A H 0.385833 0.433083 0.437705 0.048 Uiso 1 1 calc R U . . .
C15 C 0.2541(2) 0.5242(2) 0.43185(17) 0.0555(9) Uani 1 1 d . . . . .
H15A H 0.252126 0.528636 0.474368 0.083 Uiso 1 1 calc R U . . .
H15B H 0.262938 0.576395 0.399643 0.083 Uiso 1 1 calc R U . . .
H15C H 0.198557 0.525591 0.423569 0.083 Uiso 1 1 calc R U . . .
O8 O 0.33500(13) 0.42479(12) 0.36722(9) 0.0335(4) Uani 1 1 d D . . . .
H8 H 0.338(2) 0.4674(19) 0.3429(14) 0.040 Uiso 1 1 d D U . . .
C16 C 0.3545(2) 0.1888(2) 0.50351(13) 0.0405(7) Uani 1 1 d . . . . .
H16A H 0.341571 0.191309 0.547509 0.049 Uiso 1 1 calc R U . . .
H16B H 0.404749 0.128677 0.505540 0.049 Uiso 1 1 calc R U . . .
C17 C 0.2755(2) 0.1945(2) 0.47734(13) 0.0399(7) Uani 1 1 d . . . . .
H17A H 0.223227 0.252419 0.478926 0.048 Uiso 1 1 calc R U . . .
C18 C 0.2555(2) 0.1119(2) 0.51381(15) 0.0518(8) Uani 1 1 d . . . . .
H18A H 0.240950 0.110300 0.558141 0.078 Uiso 1 1 calc R U . . .
H18B H 0.205441 0.116865 0.494018 0.078 Uiso 1 1 calc R U . . .
H18C H 0.307111 0.055050 0.512924 0.078 Uiso 1 1 calc R U . . .
O9 O 0.29715(13) 0.19926(13) 0.41210(9) 0.0349(4) Uani 1 1 d D . . . .
H9 H 0.2560(19) 0.197(2) 0.3956(15) 0.042 Uiso 1 1 d D U . . .
N11 N 0.45436(16) 0.12243(15) 0.34971(12) 0.0409(6) Uani 1 1 d . . . . .
N12 N 0.45175(16) 0.05606(15) 0.39112(12) 0.0389(6) Uani 1 1 d . . . . .
N13 N 0.4479(2) -0.00526(18) 0.43179(15) 0.0714(10) Uani 1 1 d . . . . .
N21 N 0.44551(14) 0.43687(14) 0.13963(10) 0.0273(4) Uani 1 1 d . . . . .
N22 N 0.51455(15) 0.43113(14) 0.11366(11) 0.0310(5) Uani 1 1 d . . . . .
N23 N 0.57958(19) 0.42662(19) 0.08854(15) 0.0563(8) Uani 1 1 d . . . . .
N31 N 0.17605(17) 0.42906(18) 0.19359(11) 0.0444(6) Uani 1 1 d . . . . .
N32 N 0.12653(15) 0.46967(16) 0.14823(11) 0.0334(5) Uani 1 1 d . . . . .
N33 N 0.08294(17) 0.50770(18) 0.10407(13) 0.0460(6) Uani 1 1 d . . . . .
N41 N 0.19849(14) 0.38437(14) 0.33074(10) 0.0297(5) Uani 1 1 d . . . . .
N42 N 0.15345(16) 0.46137(16) 0.33081(12) 0.0404(6) Uani 1 1 d . . . . .
N43 N 0.1107(2) 0.5347(2) 0.3319(2) 0.0832(12) Uani 1 1 d . . . . .
N51 N 0.61352(15) 0.11381(14) 0.18973(11) 0.0334(5) Uani 1 1 d . . . . .
N52 N 0.66559(16) 0.04454(16) 0.17890(11) 0.0385(5) Uani 1 1 d . . . . .
N53 N 0.7165(2) -0.02070(19) 0.16789(15) 0.0596(8) Uani 1 1 d . . . . .
N61 N 0.5971(2) -0.02290(19) 0.3055(2) 0.0975(15) Uani 1 1 d . . . . .
N62 N 0.57746(18) -0.08484(17) 0.32555(12) 0.0447(6) Uani 1 1 d . . . . .
N63 N 0.5630(2) -0.1482(2) 0.34773(15) 0.0623(8) Uani 1 1 d . . . . .
N71 N 0.43501(19) 0.1327(2) 0.21912(18) 0.0693(10) Uani 1 1 d . . . . .
N72 N 0.44858(17) 0.10060(18) 0.17719(15) 0.0488(7) Uani 1 1 d . . . . .
N73 N 0.4598(2) 0.07195(19) 0.13645(14) 0.0532(7) Uani 1 1 d . . . . .
N81 N 0.63173(17) 0.1257(2) 0.31314(13) 0.0509(7) Uani 1 1 d . . . . .
N82 N 0.70890(16) 0.07588(16) 0.31528(11) 0.0387(5) Uani 1 1 d . . . . .
N83 N 0.78310(17) 0.03134(18) 0.31711(14) 0.0491(7) Uani 1 1 d . . . . .
N91 N 0.50202(16) 0.40592(15) 0.26245(11) 0.0373(5) Uani 1 1 d . . . . .
N92 N 0.52933(15) 0.41201(16) 0.30593(12) 0.0363(5) Uani 1 1 d . . . . .
N93 N 0.55707(19) 0.4143(2) 0.34826(14) 0.0535(7) Uani 1 1 d . . . . .
N101 N 0.46421(15) 0.59080(15) 0.15979(12) 0.0354(5) Uani 1 1 d . . . . .
N102 N 0.53942(16) 0.56931(16) 0.16953(12) 0.0372(5) Uani 1 1 d . . . . .
N103 N 0.61106(19) 0.5528(2) 0.17715(16) 0.0627(8) Uani 1 1 d . . . . .
N111 N 0.35634(17) 0.56690(15) 0.27804(11) 0.0390(5) Uani 1 1 d . . . . .
N112 N 0.30750(16) 0.64657(16) 0.27072(12) 0.0375(5) Uani 1 1 d . . . . .
N113 N 0.2633(2) 0.72268(19) 0.26483(15) 0.0585(8) Uani 1 1 d . . . . .
N121 N 0.28631(15) 0.60960(14) 0.15407(11) 0.0346(5) Uani 1 1 d . . . . .
N122 N 0.26611(16) 0.69135(15) 0.12982(12) 0.0385(5) Uani 1 1 d . . . . .
N123 N 0.2438(2) 0.76959(18) 0.10604(15) 0.0636(8) Uani 1 1 d . . . . .
N131 N 0.15919(16) 0.22115(16) 0.35260(12) 0.0386(5) Uani 1 1 d . . . . .
N132 N 0.09456(16) 0.21873(17) 0.38242(11) 0.0396(6) Uani 1 1 d . . . . .
N133 N 0.0336(2) 0.2148(2) 0.41150(14) 0.0661(9) Uani 1 1 d . . . . .
N141 N 0.14887(19) 0.2656(2) 0.21564(13) 0.0510(7) Uani 1 1 d . . . . .
N142 N 0.11267(15) 0.21642(17) 0.22482(12) 0.0385(5) Uani 1 1 d . . . . .
N143 N 0.07804(18) 0.17015(19) 0.23110(16) 0.0566(8) Uani 1 1 d . . . . .
N151 N 0.03201(16) 0.40222(18) 0.28300(14) 0.0485(7) Uani 1 1 d . . . . .
N152 N -0.01312(17) 0.48292(19) 0.26260(13) 0.0445(6) Uani 1 1 d . . . . .
N153 N -0.0602(2) 0.5603(2) 0.24247(18) 0.0717(9) Uani 1 1 d . . . . .
N3 N 0.00732(16) 0.17849(16) 0.74441(12) 0.0420(6) Uani 1 1 d . . . . .
C21 C -0.0338(2) 0.2409(2) 0.78550(15) 0.0424(7) Uani 1 1 d . . . . .
H21A H -0.036288 0.302903 0.760191 0.051 Uiso 1 1 calc R U . . .
H21B H -0.095127 0.248108 0.795642 0.051 Uiso 1 1 calc R U . . .
C22 C 0.0138(2) 0.2071(2) 0.84735(17) 0.0554(9) Uani 1 1 d . . . . .
H22A H 0.009358 0.149476 0.875766 0.066 Uiso 1 1 calc R U . . .
H22B H 0.076900 0.192759 0.838340 0.066 Uiso 1 1 calc R U . . .
C23 C -0.0246(2) 0.2786(2) 0.88063(17) 0.0541(8) Uani 1 1 d . . . . .
H23A H -0.088438 0.295479 0.887084 0.065 Uiso 1 1 calc R U . . .
H23B H -0.017364 0.334996 0.852790 0.065 Uiso 1 1 calc R U . . .
C24 C 0.0178(3) 0.2459(3) 0.9446(2) 0.0737(11) Uani 1 1 d . . . . .
H24A H -0.009751 0.295134 0.963825 0.111 Uiso 1 1 calc R U . . .
H24B H 0.009713 0.190951 0.972808 0.111 Uiso 1 1 calc R U . . .
H24C H 0.080833 0.230495 0.938491 0.111 Uiso 1 1 calc R U . . .
C25 C 0.1006(2) 0.1678(2) 0.72539(16) 0.0447(7) Uani 1 1 d . . . . .
H25A H 0.137420 0.133562 0.764357 0.054 Uiso 1 1 calc R U . . .
H25B H 0.123995 0.129299 0.697154 0.054 Uiso 1 1 calc R U . . .
C26 C 0.1111(2) 0.2566(2) 0.69180(18) 0.0542(9) Uani 1 1 d . . . . .
H26A H 0.090201 0.295059 0.719987 0.065 Uiso 1 1 calc R U . . .
H26B H 0.074811 0.291842 0.652588 0.065 Uiso 1 1 calc R U . . .
C27 C 0.2070(2) 0.2359(2) 0.67446(17) 0.0536(8) Uani 1 1 d . . . . .
H27A H 0.243430 0.196042 0.713354 0.064 Uiso 1 1 calc R U . . .
H27B H 0.226120 0.201302 0.643844 0.064 Uiso 1 1 calc R U . . .
C28 C 0.2222(3) 0.3230(3) 0.64519(19) 0.0688(11) Uani 1 1 d . . . . .
H28A H 0.284801 0.306189 0.634841 0.103 Uiso 1 1 calc R U . . .
H28B H 0.187238 0.362123 0.606152 0.103 Uiso 1 1 calc R U . . .
H28C H 0.204548 0.356862 0.675664 0.103 Uiso 1 1 calc R U . . .
C29 C 0.0135(2) 0.0817(2) 0.78216(16) 0.0469(8) Uani 1 1 d . . . . .
H29A H 0.044875 0.041586 0.755516 0.056 Uiso 1 1 calc R U . . .
H29B H 0.050248 0.056931 0.820346 0.056 Uiso 1 1 calc R U . . .
C30 C -0.0716(2) 0.0738(2) 0.80374(19) 0.0565(9) Uani 1 1 d . . . . .
H30A H -0.105438 0.088974 0.766104 0.068 Uiso 1 1 calc R U . . .
H30B H -0.107062 0.118673 0.826362 0.068 Uiso 1 1 calc R U . . .
C31 C -0.0551(3) -0.0229(2) 0.84763(19) 0.0612(10) Uani 1 1 d . . . . .
H31A H -0.017561 -0.039112 0.883487 0.073 Uiso 1 1 calc R U . . .
H31B H -0.022307 -0.066873 0.823901 0.073 Uiso 1 1 calc R U . . .
C32 C -0.1389(3) -0.0339(3) 0.8744(2) 0.0779(12) Uani 1 1 d . . . . .
H32A H -0.123943 -0.097763 0.902406 0.117 Uiso 1 1 calc R U . . .
H32B H -0.171045 0.008398 0.898882 0.117 Uiso 1 1 calc R U . . .
H32C H -0.175795 -0.019384 0.839253 0.117 Uiso 1 1 calc R U . . .
C33 C -0.0508(2) 0.2225(2) 0.68661(17) 0.0529(8) Uani 1 1 d D . . . .
H33A H -0.061961 0.288587 0.667884 0.064 Uiso 0.64 1 calc R U P A 1
H33B H -0.108109 0.219596 0.700267 0.064 Uiso 0.64 1 calc R U P A 1
H33C H -0.112691 0.244299 0.701397 0.064 Uiso 0.36 1 calc R U P B 2
H33D H -0.041842 0.278019 0.659069 0.064 Uiso 0.36 1 calc R U P B 2
C34A C -0.0105(5) 0.1756(5) 0.6345(3) 0.0577(17) Uani 0.64 1 d D . P C 1
H34A H 0.042137 0.186515 0.615859 0.069 Uiso 0.64 1 calc R U P C 1
H34B H 0.008221 0.108035 0.654074 0.069 Uiso 0.64 1 calc R U P C 1
C35A C -0.0781(5) 0.2145(5) 0.5811(3) 0.0684(18) Uani 0.64 1 d D . P C 1
H35A H -0.106367 0.282866 0.568270 0.082 Uiso 0.64 1 calc R U P C 1
H35B H -0.046945 0.197266 0.543409 0.082 Uiso 0.64 1 calc R U P C 1
C36A C -0.1482(5) 0.1788(6) 0.6018(4) 0.092(2) Uani 0.64 1 d D . P C 1
H36A H -0.189426 0.205164 0.566607 0.138 Uiso 0.64 1 calc R U P C 1
H36B H -0.120697 0.111172 0.613761 0.138 Uiso 0.64 1 calc R U P C 1
H36C H -0.180117 0.196767 0.638621 0.138 Uiso 0.64 1 calc R U P C 1
C34B C -0.0397(10) 0.1662(11) 0.6460(6) 0.072(5) Uiso 0.36 1 d D . P C 2
H34C H -0.037680 0.105112 0.673262 0.086 Uiso 0.36 1 calc R U P C 2
H34D H 0.016356 0.156146 0.622033 0.086 Uiso 0.36 1 calc R U P C 2
C35B C -0.1178(10) 0.2175(10) 0.5988(7) 0.069(4) Uiso 0.36 1 d D . P C 2
H35C H -0.172069 0.215895 0.622233 0.083 Uiso 0.36 1 calc R U P C 2
H35D H -0.127739 0.283011 0.578160 0.083 Uiso 0.36 1 calc R U P C 2
C36B C -0.0977(9) 0.1714(9) 0.5484(6) 0.081(3) Uiso 0.36 1 d D . P C 2
H36D H -0.147243 0.203939 0.518574 0.121 Uiso 0.36 1 calc R U P C 2
H36E H -0.044376 0.173702 0.524979 0.121 Uiso 0.36 1 calc R U P C 2
H36F H -0.088606 0.106738 0.568952 0.121 Uiso 0.36 1 calc R U P C 2
N4 N 0.82630(15) 0.31515(17) 0.26642(12) 0.0420(6) Uani 1 1 d . . . . .
C37 C 0.89031(19) 0.2273(2) 0.31329(15) 0.0420(7) Uani 1 1 d . . . . .
H37A H 0.929011 0.185237 0.289399 0.050 Uiso 1 1 calc R U . . .
H37B H 0.928074 0.243795 0.331134 0.050 Uiso 1 1 calc R U . . .
C38 C 0.8490(2) 0.1751(2) 0.36825(15) 0.0459(7) Uani 1 1 d . . . . .
H38A H 0.805644 0.164304 0.351596 0.055 Uiso 1 1 calc R U . . .
H38B H 0.817743 0.212284 0.396769 0.055 Uiso 1 1 calc R U . . .
C39 C 0.9200(2) 0.0828(2) 0.40565(18) 0.0595(10) Uani 1 1 d . . . . .
H39A H 0.950260 0.045929 0.376789 0.071 Uiso 1 1 calc R U . . .
H39B H 0.964149 0.094347 0.420640 0.071 Uiso 1 1 calc R U . . .
C40 C 0.8846(3) 0.0274(3) 0.4622(2) 0.0757(13) Uani 1 1 d . . . . .
H40A H 0.933178 -0.030914 0.484241 0.114 Uiso 1 1 calc R U . . .
H40B H 0.855763 0.062817 0.491586 0.114 Uiso 1 1 calc R U . . .
H40C H 0.841863 0.014363 0.447703 0.114 Uiso 1 1 calc R U . . .
C41 C 0.7694(2) 0.2938(2) 0.23469(16) 0.0494(8) Uani 1 1 d . . . . .
H41A H 0.732993 0.268720 0.267962 0.059 Uiso 1 1 calc R U . . .
H41B H 0.728814 0.352590 0.204717 0.059 Uiso 1 1 calc R U . . .
C42 C 0.8182(2) 0.2271(2) 0.19895(18) 0.0547(9) Uani 1 1 d . . . . .
H42A H 0.855097 0.166107 0.229028 0.066 Uiso 1 1 calc R U . . .
H42B H 0.857591 0.249398 0.167082 0.066 Uiso 1 1 calc R U . . .
C43 C 0.7549(2) 0.2166(3) 0.16538(17) 0.0598(10) Uani 1 1 d . . . . .
H43A H 0.715870 0.193901 0.197446 0.072 Uiso 1 1 calc R U . . .
H43B H 0.717512 0.277852 0.135856 0.072 Uiso 1 1 calc R U . . .
C44 C 0.8020(3) 0.1506(3) 0.1284(2) 0.0773(13) Uani 1 1 d . . . . .
H44A H 0.758731 0.145842 0.107532 0.116 Uiso 1 1 calc R U . . .
H44B H 0.839778 0.173392 0.096007 0.116 Uiso 1 1 calc R U . . .
H44C H 0.838136 0.089460 0.157584 0.116 Uiso 1 1 calc R U . . .
C45 C 0.88369(19) 0.3547(2) 0.21744(15) 0.0430(7) Uani 1 1 d . . . . .
H45A H 0.916766 0.371374 0.239512 0.052 Uiso 1 1 calc R U . . .
H45B H 0.927265 0.305587 0.200592 0.052 Uiso 1 1 calc R U . . .
C46 C 0.8351(2) 0.4391(2) 0.16140(17) 0.0549(9) Uani 1 1 d . . . . .
H46A H 0.792800 0.489883 0.177219 0.066 Uiso 1 1 calc R U . . .
H46B H 0.801498 0.423759 0.138721 0.066 Uiso 1 1 calc R U . . .
C47 C 0.9002(2) 0.4707(2) 0.11517(17) 0.0526(8) Uani 1 1 d . . . . .
H47A H 0.866437 0.530273 0.082434 0.063 Uiso 1 1 calc R U . . .
H47B H 0.935812 0.481985 0.139118 0.063 Uiso 1 1 calc R U . . .
C48 C 0.9613(3) 0.4036(3) 0.08208(18) 0.0632(10) Uani 1 1 d . . . . .
H48A H 1.000541 0.428923 0.053549 0.095 Uiso 1 1 calc R U . . .
H48B H 0.996419 0.344808 0.113923 0.095 Uiso 1 1 calc R U . . .
H48C H 0.926920 0.393183 0.057136 0.095 Uiso 1 1 calc R U . . .
C49 C 0.7641(2) 0.3830(2) 0.29974(17) 0.0502(8) Uani 1 1 d . . . . .
H49A H 0.721736 0.437130 0.267855 0.060 Uiso 1 1 calc R U . . .
H49B H 0.730101 0.353159 0.332022 0.060 Uiso 1 1 calc R U . . .
C50 C 0.8067(2) 0.4175(3) 0.3324(2) 0.0660(11) Uani 1 1 d . . . . .
H50A H 0.827010 0.462083 0.300033 0.079 Uiso 1 1 calc R U . . .
H50B H 0.858578 0.364995 0.357031 0.079 Uiso 1 1 calc R U . . .
C51 C 0.7410(3) 0.4642(3) 0.3769(2) 0.0739(12) Uani 1 1 d . . . . .
H51A H 0.764166 0.499297 0.389914 0.089 Uiso 1 1 calc R U . . .
H51B H 0.685349 0.508987 0.353392 0.089 Uiso 1 1 calc R U . . .
C52 C 0.7215(3) 0.3971(4) 0.4360(2) 0.0875(14) Uani 1 1 d . . . . .
H52A H 0.678746 0.431297 0.462666 0.131 Uiso 1 1 calc R U . . .
H52B H 0.697092 0.363087 0.423553 0.131 Uiso 1 1 calc R U . . .
H52C H 0.775969 0.353390 0.460104 0.131 Uiso 1 1 calc R U . . .
N5 N 0.45978(19) 0.81819(18) 0.22049(14) 0.0523(7) Uani 1 1 d . . . . .
C53 C 0.4043(2) 0.8966(2) 0.24666(17) 0.0483(8) Uani 1 1 d . . . . .
H53A H 0.437292 0.890549 0.281740 0.058 Uiso 1 1 calc R U . . .
H53B H 0.396678 0.955689 0.212503 0.058 Uiso 1 1 calc R U . . .
C54 C 0.3148(2) 0.9026(3) 0.2714(2) 0.0659(10) Uani 1 1 d D . . . .
H54A H 0.320877 0.845830 0.307471 0.079 Uiso 1 1 calc R U . . .
H54B H 0.280789 0.907850 0.237228 0.079 Uiso 1 1 calc R U . . .
C55 C 0.2662(3) 0.9871(3) 0.2935(3) 0.0902(16) Uani 1 1 d D . . . .
H55A H 0.269904 1.041544 0.259274 0.108 Uiso 0.69 1 calc R U P D 1
H55B H 0.203252 0.999123 0.299522 0.108 Uiso 0.69 1 calc R U P D 1
H55C H 0.310988 1.000777 0.305525 0.108 Uiso 0.31 1 calc R U P E 2
H55D H 0.233789 1.040412 0.256361 0.108 Uiso 0.31 1 calc R U P E 2
C56A C 0.2978(5) 0.9787(5) 0.3493(4) 0.100(3) Uani 0.69 1 d D . P F 1
H56A H 0.263235 1.035462 0.360089 0.150 Uiso 0.69 1 calc R U P F 1
H56B H 0.292891 0.926076 0.383895 0.150 Uiso 0.69 1 calc R U P F 1
H56C H 0.359664 0.968574 0.343575 0.150 Uiso 0.69 1 calc R U P F 1
C56B C 0.2047(11) 0.9828(12) 0.3459(8) 0.108(6) Uiso 0.31 1 d D . P F 2
H56D H 0.178647 1.041373 0.354792 0.162 Uiso 0.31 1 calc R U P F 2
H56E H 0.158027 0.971916 0.334516 0.162 Uiso 0.31 1 calc R U P F 2
H56F H 0.235603 0.932089 0.383920 0.162 Uiso 0.31 1 calc R U P F 2
C57 C 0.4193(3) 0.8301(3) 0.16119(19) 0.0628(10) Uani 1 1 d . . . . .
H57A H 0.458129 0.777710 0.145721 0.075 Uiso 1 1 calc R U . . .
H57B H 0.362300 0.825627 0.173133 0.075 Uiso 1 1 calc R U . . .
C58 C 0.4033(3) 0.9186(3) 0.10680(18) 0.0644(10) Uani 1 1 d . . . . .
H58A H 0.455940 0.931382 0.100675 0.077 Uiso 1 1 calc R U . . .
H58B H 0.353072 0.970308 0.117498 0.077 Uiso 1 1 calc R U . . .
C59 C 0.3837(3) 0.9135(3) 0.0454(2) 0.0835(14) Uani 1 1 d . . . . .
H59A H 0.435540 0.864042 0.033642 0.100 Uiso 1 1 calc R U . . .
H59B H 0.333648 0.896284 0.052721 0.100 Uiso 1 1 calc R U . . .
C60 C 0.3617(4) 1.0030(4) -0.0093(2) 0.1073(19) Uani 1 1 d . . . . .
H60A H 0.349684 0.995441 -0.047563 0.161 Uiso 1 1 calc R U . . .
H60B H 0.309553 1.052007 0.001603 0.161 Uiso 1 1 calc R U . . .
H60C H 0.411512 1.019744 -0.017488 0.161 Uiso 1 1 calc R U . . .
C61 C 0.4673(3) 0.7260(2) 0.26862(19) 0.0620(10) Uani 1 1 d . . . . .
H61A H 0.408245 0.726121 0.274590 0.074 Uiso 1 1 calc R U . . .
H61B H 0.505823 0.676660 0.250249 0.074 Uiso 1 1 calc R U . . .
C62 C 0.5028(3) 0.7014(3) 0.3330(2) 0.0742(12) Uani 1 1 d . . . . .
H62A H 0.474684 0.756061 0.347543 0.089 Uiso 1 1 calc R U . . .
H62B H 0.566973 0.683701 0.329743 0.089 Uiso 1 1 calc R U . . .
C63 C 0.4854(4) 0.6218(3) 0.3817(3) 0.1008(18) Uani 1 1 d D . . . .
H63A H 0.424349 0.633482 0.375196 0.121 Uiso 0.5 1 calc R U P G 1
H63B H 0.524915 0.564897 0.371345 0.121 Uiso 0.5 1 calc R U P G 1
H63C H 0.488674 0.579720 0.359668 0.121 Uiso 0.5 1 calc R U P H 2
H63D H 0.532939 0.586496 0.413951 0.121 Uiso 0.5 1 calc R U P H 2
C64A C 0.4951(6) 0.6033(6) 0.4453(4) 0.080(2) Uiso 0.5 1 d D . P I 1
H64A H 0.481670 0.550450 0.470346 0.119 Uiso 0.5 1 calc R U P I 1
H64B H 0.555880 0.588609 0.453620 0.119 Uiso 0.5 1 calc R U P I 1
H64C H 0.454762 0.657570 0.457492 0.119 Uiso 0.5 1 calc R U P I 1
C64B C 0.4080(6) 0.6464(7) 0.4120(5) 0.085(3) Uiso 0.5 1 d D . P I 2
H64D H 0.402619 0.590965 0.442186 0.127 Uiso 0.5 1 calc R U P I 2
H64E H 0.404492 0.686595 0.435150 0.127 Uiso 0.5 1 calc R U P I 2
H64F H 0.360125 0.679804 0.380742 0.127 Uiso 0.5 1 calc R U P I 2
C65 C 0.5502(2) 0.8206(2) 0.20735(18) 0.0567(9) Uani 1 1 d . . . . .
H65A H 0.541143 0.885120 0.182878 0.068 Uiso 1 1 calc R U . . .
H65B H 0.576672 0.803736 0.248799 0.068 Uiso 1 1 calc R U . . .
C66 C 0.6154(3) 0.7590(3) 0.1716(2) 0.0797(13) Uani 1 1 d . . . . .
H66A H 0.594409 0.780771 0.127457 0.096 Uiso 1 1 calc R U . . .
H66B H 0.620679 0.695007 0.192686 0.096 Uiso 1 1 calc R U . . .
C67 C 0.7065(3) 0.7597(3) 0.1700(2) 0.0753(12) Uani 1 1 d . . . . .
H67A H 0.699091 0.824639 0.154301 0.090 Uiso 1 1 calc R U . . .
H67B H 0.729864 0.731202 0.214045 0.090 Uiso 1 1 calc R U . . .
C68 C 0.7692(4) 0.7112(5) 0.1303(3) 0.115(2) Uani 1 1 d . . . . .
H68A H 0.825320 0.714062 0.131259 0.173 Uiso 1 1 calc R U . . .
H68B H 0.778009 0.646424 0.146211 0.173 Uiso 1 1 calc R U . . .
H68C H 0.747214 0.739925 0.086427 0.173 Uiso 1 1 calc R U . . .
Cl1 Cl 1.0245(4) -0.0131(5) -0.0049(4) 0.188(2) Uiso 0.5 1 d D . P J -1
C91 C 0.9012(7) 0.0700(10) -0.0126(7) 0.124(4) Uiso 0.5 1 d D . P J -1
H91A H 0.891138 0.123608 -0.000128 0.149 Uiso 0.5 1 calc R U P J -1
H91B H 0.882520 0.093263 -0.057512 0.149 Uiso 0.5 1 calc R U P J -1
Cl2 Cl 0.8419(3) 0.0155(3) 0.0341(2) 0.1454(13) Uiso 0.5 1 d D . P J -1

loop_
_atom_site_aniso_label
_atom_site_aniso_U_11
_atom_site_aniso_U_22
_atom_site_aniso_U_33
_atom_site_aniso_U_23
_atom_site_aniso_U_13
_atom_site_aniso_U_12
Gd1 0.02761(7) 0.02424(6) 0.02135(6) -0.00275(5) -0.00178(5) -0.01400(5)
Gd2 0.02370(6) 0.02074(6) 0.02189(6) -0.00405(4) -0.00035(5) -0.00754(5)
Fe1 0.0281(2) 0.01995(16) 0.0387(2) -0.00398(15) 0.00533(16) -0.00609(15)
Fe2 0.02674(18) 0.02055(16) 0.02844(18) -0.00588(14) 0.00076(14) -0.01082(14)
Fe3 0.02534(18) 0.03368(19) 0.02769(19) -0.00709(15) 0.00222(15) -0.01642(15)
O1 0.0239(9) 0.0203(8) 0.0245(8) -0.0042(7) 0.0011(7) -0.0095(7)
O2 0.0204(8) 0.0207(8) 0.0269(9) -0.0051(7) 0.0010(7) -0.0086(7)
O3 0.0265(9) 0.0231(8) 0.0303(9) -0.0094(7) 0.0021(7) -0.0109(7)
N1 0.0339(12) 0.0324(11) 0.0275(11) -0.0058(9) 0.0009(9) -0.0174(10)
C1 0.0370(15) 0.0390(14) 0.0288(14) -0.0087(11) 0.0034(12) -0.0166(12)
C2 0.0428(17) 0.0361(14) 0.0330(15) -0.0144(12) 0.0020(12) -0.0141(13)
C3 0.0386(17) 0.0502(18) 0.0482(18) -0.0220(15) 0.0036(14) -0.0137(14)
O4 0.0356(11) 0.0294(9) 0.0289(10) -0.0100(8) -0.0046(8) -0.0054(8)
C4 0.0343(15) 0.0397(14) 0.0272(13) -0.0022(11) -0.0066(11) -0.0159(12)
C5 0.0308(14) 0.0318(13) 0.0231(12) -0.0005(10) 0.0006(10) -0.0133(11)
C6 0.0400(16) 0.0364(15) 0.0293(14) -0.0001(12) -0.0038(12) -0.0101(13)
O5 0.0333(10) 0.0305(9) 0.0219(9) -0.0021(7) -0.0014(7) -0.0151(8)
C7 0.0474(17) 0.0448(16) 0.0300(14) -0.0135(12) 0.0013(12) -0.0264(14)
C8 0.0452(17) 0.0502(17) 0.0413(16) -0.0204(14) 0.0026(13) -0.0282(15)
C9 0.072(2) 0.072(2) 0.053(2) -0.0311(18) 0.0091(17) -0.053(2)
O6 0.0549(14) 0.0679(14) 0.0354(11) -0.0254(10) 0.0154(10) -0.0462(12)
N2 0.0347(12) 0.0358(12) 0.0258(11) -0.0041(9) 0.0007(9) -0.0160(10)
C10 0.0398(16) 0.0470(16) 0.0280(14) -0.0045(12) -0.0036(12) -0.0212(14)
C11 0.0381(16) 0.0411(15) 0.0271(14) 0.0004(11) -0.0055(12) -0.0173(13)
C12 0.0364(17) 0.0579(19) 0.0387(16) -0.0046(14) -0.0068(13) -0.0186(15)
O7 0.0304(10) 0.0410(11) 0.0235(9) -0.0032(8) -0.0014(8) -0.0109(9)
C13 0.0427(17) 0.0487(17) 0.0295(14) -0.0180(13) 0.0077(12) -0.0174(14)
C14 0.0484(18) 0.0426(16) 0.0330(15) -0.0191(13) 0.0016(13) -0.0174(14)
C15 0.069(2) 0.0475(18) 0.050(2) -0.0279(16) 0.0064(17) -0.0178(17)
O8 0.0464(12) 0.0282(9) 0.0261(10) -0.0078(7) 0.0007(8) -0.0169(9)
C16 0.0446(17) 0.0466(16) 0.0244(13) -0.0010(12) 0.0026(12) -0.0234(14)
C17 0.0430(17) 0.0416(15) 0.0319(14) -0.0070(12) 0.0075(12) -0.0216(14)
C18 0.062(2) 0.059(2) 0.0367(17) -0.0035(15) 0.0083(15) -0.0392(18)
O9 0.0310(10) 0.0384(10) 0.0291(10) -0.0016(8) -0.0010(8) -0.0164(9)
N11 0.0375(13) 0.0235(11) 0.0428(14) 0.0012(10) 0.0105(11) -0.0099(10)
N12 0.0379(13) 0.0260(11) 0.0386(13) -0.0024(10) 0.0046(11) -0.0093(10)
N13 0.083(2) 0.0308(14) 0.0599(19) 0.0040(13) 0.0259(17) -0.0131(15)
N21 0.0269(11) 0.0256(10) 0.0286(11) -0.0081(8) 0.0030(9) -0.0120(9)
N22 0.0336(12) 0.0230(10) 0.0336(12) -0.0068(9) 0.0067(10) -0.0138(9)
N23 0.0511(17) 0.0448(15) 0.076(2) -0.0263(14) 0.0342(15) -0.0292(14)
N31 0.0495(15) 0.0543(15) 0.0318(13) 0.0061(11) -0.0113(11) -0.0360(13)
N32 0.0317(12) 0.0358(12) 0.0350(13) -0.0077(10) 0.0005(10) -0.0195(10)
N33 0.0368(14) 0.0524(15) 0.0428(15) -0.0028(12) -0.0124(12) -0.0195(12)
N41 0.0262(11) 0.0275(11) 0.0326(12) -0.0093(9) 0.0018(9) -0.0100(9)
N42 0.0363(13) 0.0330(13) 0.0485(15) -0.0122(11) -0.0102(11) -0.0092(11)
N43 0.070(2) 0.0412(17) 0.132(3) -0.042(2) -0.042(2) 0.0065(16)
N51 0.0303(12) 0.0257(11) 0.0372(13) -0.0097(9) 0.0030(10) -0.0073(9)
N52 0.0397(14) 0.0345(12) 0.0348(13) -0.0112(10) -0.0010(11) -0.0099(11)
N53 0.064(2) 0.0426(15) 0.0566(18) -0.0255(14) 0.0037(15) -0.0033(14)
N61 0.080(2) 0.0257(14) 0.136(3) -0.0116(17) 0.063(2) -0.0130(15)
N62 0.0526(16) 0.0315(13) 0.0377(14) -0.0065(11) 0.0009(12) -0.0115(12)
N63 0.081(2) 0.0474(16) 0.067(2) -0.0156(15) -0.0017(17) -0.0359(16)
N71 0.0412(16) 0.100(2) 0.114(3) -0.089(2) 0.0271(17) -0.0376(17)
N72 0.0435(15) 0.0446(14) 0.076(2) -0.0342(15) 0.0149(14) -0.0272(12)
N73 0.0670(19) 0.0437(15) 0.0613(18) -0.0298(14) 0.0107(15) -0.0277(14)
N81 0.0284(14) 0.0660(18) 0.0401(15) -0.0200(13) -0.0038(11) -0.0014(13)
N82 0.0340(14) 0.0390(13) 0.0300(12) -0.0044(10) -0.0025(10) -0.0089(11)
N83 0.0304(14) 0.0451(14) 0.0627(18) -0.0182(13) -0.0036(12) -0.0067(12)
N91 0.0411(14) 0.0289(11) 0.0374(13) -0.0071(10) -0.0116(11) -0.0100(10)
N92 0.0337(13) 0.0345(12) 0.0393(14) -0.0091(10) -0.0048(11) -0.0138(10)
N93 0.0543(17) 0.0616(18) 0.0510(17) -0.0173(14) -0.0154(14) -0.0257(15)
N101 0.0320(13) 0.0282(11) 0.0445(14) -0.0073(10) -0.0006(10) -0.0148(10)
N102 0.0376(14) 0.0322(12) 0.0424(14) -0.0076(10) -0.0024(11) -0.0180(11)
N103 0.0417(17) 0.0647(19) 0.081(2) -0.0088(16) -0.0099(15) -0.0303(15)
N111 0.0523(15) 0.0271(11) 0.0368(13) -0.0105(10) 0.0019(11) -0.0168(11)
N112 0.0411(14) 0.0340(12) 0.0416(14) -0.0156(10) 0.0026(11) -0.0180(11)
N113 0.0582(19) 0.0358(14) 0.073(2) -0.0246(14) 0.0003(16) -0.0075(13)
N121 0.0320(12) 0.0235(10) 0.0427(13) -0.0052(9) -0.0045(10) -0.0099(9)
N122 0.0385(14) 0.0277(12) 0.0396(13) -0.0072(10) 0.0023(11) -0.0095(10)
N123 0.076(2) 0.0276(13) 0.066(2) -0.0044(13) 0.0019(16) -0.0139(14)
N131 0.0381(13) 0.0366(12) 0.0385(13) -0.0047(10) 0.0010(11) -0.0200(11)
N132 0.0405(14) 0.0465(14) 0.0334(13) -0.0009(11) -0.0045(11) -0.0276(12)
N133 0.0511(18) 0.088(2) 0.0525(18) 0.0042(16) 0.0008(14) -0.0455(18)
N141 0.0591(17) 0.080(2) 0.0453(15) -0.0298(14) 0.0177(13) -0.0549(17)
N142 0.0299(12) 0.0452(13) 0.0425(14) -0.0150(11) 0.0022(10) -0.0178(11)
N143 0.0442(16) 0.0462(15) 0.087(2) -0.0237(15) 0.0042(15) -0.0259(13)
N151 0.0275(13) 0.0406(14) 0.0645(18) -0.0027(13) -0.0027(12) -0.0137(11)
N152 0.0339(14) 0.0502(16) 0.0485(15) -0.0187(13) 0.0005(12) -0.0153(12)
N153 0.057(2) 0.0491(18) 0.085(2) -0.0199(17) -0.0053(18) -0.0020(15)
N3 0.0392(14) 0.0288(12) 0.0479(15) -0.0116(11) -0.0022(11) -0.0060(10)
C21 0.0369(16) 0.0321(14) 0.0490(18) -0.0142(13) 0.0032(13) -0.0072(12)
C22 0.054(2) 0.0501(19) 0.052(2) -0.0212(16) -0.0011(16) -0.0101(16)
C23 0.049(2) 0.056(2) 0.058(2) -0.0270(17) 0.0082(16) -0.0191(16)
C24 0.071(3) 0.085(3) 0.067(3) -0.037(2) -0.001(2) -0.024(2)
C25 0.0377(17) 0.0353(15) 0.0497(18) -0.0151(13) 0.0027(14) -0.0058(13)
C26 0.049(2) 0.0372(16) 0.061(2) -0.0147(15) 0.0130(16) -0.0102(15)
C27 0.050(2) 0.0492(18) 0.053(2) -0.0201(16) 0.0118(16) -0.0148(16)
C28 0.069(3) 0.064(2) 0.063(2) -0.0164(19) 0.026(2) -0.032(2)
C29 0.0484(19) 0.0279(14) 0.056(2) -0.0089(13) -0.0067(15) -0.0102(13)
C30 0.051(2) 0.0422(18) 0.069(2) -0.0116(16) -0.0036(18) -0.0177(16)
C31 0.070(2) 0.0460(19) 0.070(2) -0.0115(17) -0.007(2) -0.0304(18)
C32 0.089(3) 0.074(3) 0.081(3) -0.013(2) -0.001(2) -0.053(3)
C33 0.052(2) 0.0398(17) 0.056(2) -0.0137(15) -0.0125(16) -0.0069(15)
C34A 0.069(5) 0.045(3) 0.053(4) -0.025(3) -0.012(3) -0.009(3)
C35A 0.065(5) 0.076(4) 0.056(4) -0.021(3) -0.008(4) -0.021(4)
C36A 0.083(5) 0.109(6) 0.080(5) -0.022(5) -0.005(4) -0.044(5)
N4 0.0270(12) 0.0401(13) 0.0484(15) 0.0029(11) -0.0067(11) -0.0169(11)
C37 0.0315(15) 0.0390(15) 0.0465(17) 0.0013(13) -0.0118(13) -0.0153(13)
C38 0.0384(17) 0.0444(17) 0.0460(18) -0.0005(14) -0.0055(14) -0.0193(14)
C39 0.052(2) 0.0494(19) 0.063(2) 0.0094(17) -0.0199(17) -0.0243(17)
C40 0.069(3) 0.062(2) 0.075(3) 0.022(2) -0.025(2) -0.036(2)
C41 0.0303(15) 0.0539(18) 0.0544(19) 0.0084(15) -0.0150(14) -0.0252(14)
C42 0.0460(19) 0.0482(18) 0.065(2) 0.0053(16) -0.0229(17) -0.0266(16)
C43 0.057(2) 0.067(2) 0.052(2) 0.0151(17) -0.0217(17) -0.0434(19)
C44 0.082(3) 0.049(2) 0.096(3) 0.003(2) -0.050(3) -0.028(2)
C45 0.0279(14) 0.0450(16) 0.0495(18) -0.0003(14) -0.0045(13) -0.0201(13)
C46 0.0364(17) 0.0498(18) 0.060(2) 0.0086(16) -0.0057(15) -0.0210(15)
C47 0.0443(19) 0.0549(19) 0.052(2) 0.0016(16) -0.0048(15) -0.0286(16)
C48 0.063(2) 0.077(3) 0.049(2) -0.0097(19) -0.0037(18) -0.036(2)
C49 0.0287(15) 0.0440(17) 0.060(2) -0.0016(15) 0.0008(14) -0.0131(13)
C50 0.047(2) 0.059(2) 0.098(3) -0.028(2) 0.009(2) -0.0280(18)
C51 0.064(3) 0.063(2) 0.094(3) -0.029(2) 0.007(2) -0.026(2)
C52 0.100(4) 0.104(4) 0.080(3) -0.034(3) 0.001(3) -0.059(3)
N5 0.0596(18) 0.0403(14) 0.0652(19) -0.0215(13) 0.0071(14) -0.0270(13)
C53 0.060(2) 0.0360(15) 0.0531(19) -0.0156(14) 0.0020(16) -0.0235(15)
C54 0.053(2) 0.051(2) 0.086(3) -0.018(2) 0.005(2) -0.0205(18)
C55 0.068(3) 0.047(2) 0.119(4) -0.020(2) 0.022(3) -0.006(2)
C56A 0.071(5) 0.106(6) 0.135(7) -0.092(5) -0.014(4) -0.002(4)
C57 0.077(3) 0.058(2) 0.075(3) -0.035(2) 0.003(2) -0.038(2)
C58 0.085(3) 0.072(2) 0.062(2) -0.033(2) 0.004(2) -0.047(2)
C59 0.102(4) 0.097(3) 0.080(3) -0.057(3) 0.003(3) -0.044(3)
C60 0.157(6) 0.133(5) 0.056(3) -0.036(3) -0.005(3) -0.076(4)
C61 0.072(3) 0.0377(17) 0.080(3) -0.0192(18) 0.008(2) -0.0287(17)
C62 0.091(3) 0.0411(19) 0.082(3) -0.0100(19) 0.000(2) -0.029(2)
C63 0.143(5) 0.044(2) 0.096(4) -0.012(2) 0.020(3) -0.039(3)
C65 0.062(2) 0.055(2) 0.064(2) -0.0267(18) 0.0121(18) -0.0318(18)
C66 0.076(3) 0.083(3) 0.097(3) -0.051(3) 0.017(3) -0.036(2)
C67 0.073(3) 0.093(3) 0.076(3) -0.044(3) 0.015(2) -0.041(3)
C68 0.104(4) 0.143(5) 0.122(5) -0.061(4) 0.015(4) -0.063(4)

loop_
_atom_type_symbol
_atom_type_description
_atom_type_scat_dispersion_real
_atom_type_scat_dispersion_imag
_atom_type_scat_source
C C 0.0043 0.0021 'International Tables Vol C Tables 4.2.6.8 and 6.1.1.4'
H H 0.0000 0.0000 'International Tables Vol C Tables 4.2.6.8 and 6.1.1.4'
N N 0.0082 0.0043 'International Tables Vol C Tables 4.2.6.8 and 6.1.1.4'
O O 0.0142 0.0079 'International Tables Vol C Tables 4.2.6.8 and 6.1.1.4'
Fe Fe 0.3536 1.0498 'International Tables Vol C Tables 4.2.6.8 and 6.1.1.4'
Gd Gd -0.1078 4.7884 'International Tables Vol C Tables 4.2.6.8 and 6.1.1.4'
Cl Cl 0.1779 0.2020 'International Tables Vol C Tables 4.2.6.8 and 6.1.1.4'

loop_
_geom_angle_atom_site_label_1
_geom_angle_atom_site_label_2
_geom_angle_atom_site_label_3
_geom_angle
O6 Gd1 O1 125.37(7)
O6 Gd1 O4 93.96(7)
O1 Gd1 O4 76.03(6)
O6 Gd1 O2 135.89(6)
O1 Gd1 O2 68.59(6)
O4 Gd1 O2 129.48(6)
O6 Gd1 O5 94.95(7)
O1 Gd1 O5 139.20(6)
O4 Gd1 O5 110.45(6)
O2 Gd1 O5 78.30(6)
O6 Gd1 O3 76.03(6)
O1 Gd1 O3 70.22(6)
O4 Gd1 O3 128.24(6)
O2 Gd1 O3 70.96(6)
O5 Gd1 O3 120.84(6)
O6 Gd1 N21 151.89(7)
O1 Gd1 N21 75.94(6)
O4 Gd1 N21 72.16(7)
O2 Gd1 N21 65.21(6)
O5 Gd1 N21 68.77(6)
O3 Gd1 N21 131.82(6)
O6 Gd1 N1 62.37(6)
O1 Gd1 N1 137.90(6)
O4 Gd1 N1 61.89(6)
O2 Gd1 N1 139.54(6)
O5 Gd1 N1 62.74(6)
O3 Gd1 N1 138.23(6)
N21 Gd1 N1 89.56(6)
O6 Gd1 N31 71.01(8)
O1 Gd1 N31 121.47(6)
O4 Gd1 N31 161.35(7)
O2 Gd1 N31 67.50(6)
O5 Gd1 N31 61.66(6)
O3 Gd1 N31 60.15(6)
N21 Gd1 N31 116.16(7)
N1 Gd1 N31 100.48(7)
O3 Gd2 O8 132.00(6)
O3 Gd2 O9 78.51(6)
O8 Gd2 O9 108.91(7)
O3 Gd2 O7 140.04(6)
O8 Gd2 O7 84.02(7)
O9 Gd2 O7 108.95(6)
O3 Gd2 O2 71.83(6)
O8 Gd2 O2 73.40(6)
O9 Gd2 O2 138.62(6)
O7 Gd2 O2 112.35(6)
O3 Gd2 O1 70.37(6)
O8 Gd2 O1 122.96(6)
O9 Gd2 O1 127.98(6)
O7 Gd2 O1 75.13(6)
O2 Gd2 O1 67.20(5)
O3 Gd2 N11 75.89(8)
O8 Gd2 N11 151.84(8)
O9 Gd2 N11 68.44(7)
O7 Gd2 N11 71.31(8)
O2 Gd2 N11 128.17(7)
O1 Gd2 N11 64.23(6)
O3 Gd2 N41 64.84(6)
O8 Gd2 N41 73.64(7)
O9 Gd2 N41 69.45(7)
O7 Gd2 N41 155.09(7)
O2 Gd2 N41 72.06(6)
O1 Gd2 N41 126.44(6)
N11 Gd2 N41 126.63(7)
O3 Gd2 N2 141.52(6)
O8 Gd2 N2 62.31(6)
O9 Gd2 N2 63.37(7)
O7 Gd2 N2 63.95(7)
O2 Gd2 N2 135.70(6)
O1 Gd2 N2 138.26(6)
N11 Gd2 N2 93.88(8)
N41 Gd2 N2 95.27(7)
N61 Fe1 N51 90.56(12)
N61 Fe1 O1 172.13(12)
N51 Fe1 O1 97.20(8)
N61 Fe1 N11 92.42(12)
N51 Fe1 N11 176.05(9)
O1 Fe1 N11 79.88(8)
N61 Fe1 N81 91.54(17)
N51 Fe1 N81 90.11(10)
O1 Fe1 N81 87.18(9)
N11 Fe1 N81 92.39(11)
N61 Fe1 N71 100.10(17)
N51 Fe1 N71 87.96(11)
O1 Fe1 N71 81.54(10)
N11 Fe1 N71 88.98(11)
N81 Fe1 N71 168.21(13)
N101 Fe2 N91 95.68(10)
N101 Fe2 N121 90.61(9)
N91 Fe2 N121 173.27(10)
N101 Fe2 N111 92.97(10)
N91 Fe2 N111 87.61(10)
N121 Fe2 N111 89.68(10)
N101 Fe2 O2 171.62(9)
N91 Fe2 O2 87.82(8)
N121 Fe2 O2 86.26(8)
N111 Fe2 O2 94.78(8)
N101 Fe2 N21 92.58(9)
N91 Fe2 N21 87.30(9)
N121 Fe2 N21 94.82(9)
N111 Fe2 N21 172.82(8)
O2 Fe2 N21 79.95(7)
N151 Fe3 N31 95.60(11)
N151 Fe3 N131 90.51(10)
N31 Fe3 N131 173.85(11)
N151 Fe3 N141 96.14(12)
N31 Fe3 N141 89.28(11)
N131 Fe3 N141 89.40(11)
N151 Fe3 O3 172.55(9)
N31 Fe3 O3 81.41(9)
N131 Fe3 O3 92.60(8)
N141 Fe3 O3 90.66(9)
N151 Fe3 N41 94.35(10)
N31 Fe3 N41 89.01(9)
N131 Fe3 N41 91.19(9)
N141 Fe3 N41 169.49(10)
O3 Fe3 N41 78.84(8)
Fe1 O1 Gd1 119.67(8)
Fe1 O1 Gd2 108.83(7)
Gd1 O1 Gd2 96.74(6)
Fe1 O1 H1 110(2)
Gd1 O1 H1 114(2)
Gd2 O1 H1 104(2)
Fe2 O2 Gd1 109.29(7)
Fe2 O2 Gd2 124.71(8)
Gd1 O2 Gd2 96.99(6)
Fe2 O2 H2 109(2)
Gd1 O2 H2 104(2)
Gd2 O2 H2 111(2)
Fe3 O3 Gd2 112.32(8)
Fe3 O3 Gd1 115.00(8)
Gd2 O3 Gd1 97.78(6)
Fe3 O3 H3 114(2)
Gd2 O3 H3 114(2)
Gd1 O3 H3 102(2)
C7 N1 C1 110.1(2)
C7 N1 C4 110.1(2)
C1 N1 C4 108.8(2)
C7 N1 Gd1 109.37(15)
C1 N1 Gd1 108.19(15)
C4 N1 Gd1 110.19(15)
N1 C1 C2 112.3(2)
N1 C1 H1A 109.1
C2 C1 H1A 109.1
N1 C1 H1B 109.1
C2 C1 H1B 109.1
H1A C1 H1B 107.9
O4 C2 C1 105.9(2)
O4 C2 C3 112.7(2)
C1 C2 C3 111.4(2)
O4 C2 H2A 108.9
C1 C2 H2A 108.9
C3 C2 H2A 108.9
C2 C3 H3A 109.5
C2 C3 H3B 109.5
H3A C3 H3B 109.5
C2 C3 H3C 109.5
H3A C3 H3C 109.5
H3B C3 H3C 109.5
C2 O4 Gd1 130.81(16)
C2 O4 H4 112(2)
Gd1 O4 H4 116(2)
N1 C4 C5 111.8(2)
N1 C4 H4A 109.3
C5 C4 H4A 109.3
N1 C4 H4B 109.3
C5 C4 H4B 109.3
H4A C4 H4B 107.9
O5 C5 C4 104.9(2)
O5 C5 C6 110.8(2)
C4 C5 C6 111.4(2)
O5 C5 H5A 109.9
C4 C5 H5A 109.9
C6 C5 H5A 109.9
C5 C6 H6A 109.5
C5 C6 H6B 109.5
H6A C6 H6B 109.5
C5 C6 H6C 109.5
H6A C6 H6C 109.5
H6B C6 H6C 109.5
C5 O5 Gd1 123.19(15)
C5 O5 H5 106(2)
Gd1 O5 H5 110(2)
N1 C7 C8 111.8(2)
N1 C7 H7A 109.3
C8 C7 H7A 109.3
N1 C7 H7B 109.3
C8 C7 H7B 109.3
H7A C7 H7B 107.9
O6 C8 C7 104.9(2)
O6 C8 C9 110.1(3)
C7 C8 C9 112.2(3)
O6 C8 H8A 109.9
C7 C8 H8A 109.9
C9 C8 H8A 109.9
C8 C9 H9A 109.5
C8 C9 H9B 109.5
H9A C9 H9B 109.5
C8 C9 H9C 109.5
H9A C9 H9C 109.5
H9B C9 H9C 109.5
C8 O6 Gd1 128.54(16)
C8 O6 H6 106(2)
Gd1 O6 H6 113(2)
C13 N2 C16 110.1(2)
C13 N2 C10 110.0(2)
C16 N2 C10 109.2(2)
C13 N2 Gd2 107.54(16)
C16 N2 Gd2 109.67(16)
C10 N2 Gd2 110.28(16)
C11 C10 N2 112.4(2)
C11 C10 H10A 109.1
N2 C10 H10A 109.1
C11 C10 H10B 109.1
N2 C10 H10B 109.1
H10A C10 H10B 107.9
O7 C11 C10 105.0(2)
O7 C11 C12 110.0(2)
C10 C11 C12 111.8(3)
O7 C11 H11A 110.0
C10 C11 H11A 110.0
C12 C11 H11A 110.0
C11 C12 H12A 109.5
C11 C12 H12B 109.5
H12A C12 H12B 109.5
C11 C12 H12C 109.5
H12A C12 H12C 109.5
H12B C12 H12C 109.5
C11 O7 Gd2 120.39(15)
C11 O7 H7 107(2)
Gd2 O7 H7 102(2)
N2 C13 C14 112.7(2)
N2 C13 H13A 109.1
C14 C13 H13A 109.1
N2 C13 H13B 109.1
C14 C13 H13B 109.1
H13A C13 H13B 107.8
O8 C14 C13 105.8(2)
O8 C14 C15 111.5(2)
C13 C14 C15 112.0(3)
O8 C14 H14A 109.1
C13 C14 H14A 109.1
C15 C14 H14A 109.1
C14 C15 H15A 109.5
C14 C15 H15B 109.5
H15A C15 H15B 109.5
C14 C15 H15C 109.5
H15A C15 H15C 109.5
H15B C15 H15C 109.5
C14 O8 Gd2 131.13(16)
C14 O8 H8 107(2)
Gd2 O8 H8 120(2)
N2 C16 C17 112.2(2)
N2 C16 H16A 109.2
C17 C16 H16A 109.2
N2 C16 H16B 109.2
C17 C16 H16B 109.2
H16A C16 H16B 107.9
O9 C17 C16 105.1(2)
O9 C17 C18 111.2(3)
C16 C17 C18 112.1(3)
O9 C17 H17A 109.5
C16 C17 H17A 109.5
C18 C17 H17A 109.5
C17 C18 H18A 109.5
C17 C18 H18B 109.5
H18A C18 H18B 109.5
C17 C18 H18C 109.5
H18A C18 H18C 109.5
H18B C18 H18C 109.5
C17 O9 Gd2 126.25(16)
C17 O9 H9 109(2)
Gd2 O9 H9 114(2)
N12 N11 Fe1 123.3(2)
N12 N11 Gd2 129.94(19)
Fe1 N11 Gd2 106.79(9)
N13 N12 N11 177.7(3)
N22 N21 Fe2 117.51(17)
N22 N21 Gd1 134.17(16)
Fe2 N21 Gd1 104.98(8)
N23 N22 N21 179.2(3)
N32 N31 Fe3 123.06(18)
N32 N31 Gd1 115.6(2)
Fe3 N31 Gd1 101.98(10)
N33 N32 N31 177.2(3)
N42 N41 Fe3 119.27(19)
N42 N41 Gd2 130.19(18)
Fe3 N41 Gd2 102.97(8)
N43 N42 N41 178.9(3)
N52 N51 Fe1 123.94(19)
N53 N52 N51 178.5(3)
N62 N61 Fe1 138.4(3)
N63 N62 N61 175.4(4)
N72 N71 Fe1 122.1(2)
N73 N72 N71 178.3(4)
N82 N81 Fe1 124.0(2)
N83 N82 N81 177.2(3)
N92 N91 Fe2 124.58(19)
N93 N92 N91 177.5(3)
N102 N101 Fe2 124.02(19)
N103 N102 N101 176.8(3)
N112 N111 Fe2 124.2(2)
N113 N112 N111 177.4(3)
N122 N121 Fe2 127.6(2)
N123 N122 N121 177.4(3)
N132 N131 Fe3 124.8(2)
N133 N132 N131 178.8(4)
N142 N141 Fe3 130.5(2)
N143 N142 N141 177.3(3)
N152 N151 Fe3 130.7(2)
N153 N152 N151 176.7(3)
C33 N3 C25 111.3(3)
C33 N3 C21 106.8(2)
C25 N3 C21 110.8(2)
C33 N3 C29 111.3(2)
C25 N3 C29 106.6(2)
C21 N3 C29 110.1(2)
C22 C21 N3 115.1(2)
C22 C21 H21A 108.5
N3 C21 H21A 108.5
C22 C21 H21B 108.5
N3 C21 H21B 108.5
H21A C21 H21B 107.5
C23 C22 C21 111.3(3)
C23 C22 H22A 109.4
C21 C22 H22A 109.4
C23 C22 H22B 109.4
C21 C22 H22B 109.4
H22A C22 H22B 108.0
C22 C23 C24 113.2(3)
C22 C23 H23A 108.9
C24 C23 H23A 108.9
C22 C23 H23B 108.9
C24 C23 H23B 108.9
H23A C23 H23B 107.7
C23 C24 H24A 109.5
C23 C24 H24B 109.5
H24A C24 H24B 109.5
C23 C24 H24C 109.5
H24A C24 H24C 109.5
H24B C24 H24C 109.5
C26 C25 N3 115.8(2)
C26 C25 H25A 108.3
N3 C25 H25A 108.3
C26 C25 H25B 108.3
N3 C25 H25B 108.3
H25A C25 H25B 107.4
C25 C26 C27 110.3(3)
C25 C26 H26A 109.6
C27 C26 H26A 109.6
C25 C26 H26B 109.6
C27 C26 H26B 109.6
H26A C26 H26B 108.1
C28 C27 C26 112.4(3)
C28 C27 H27A 109.1
C26 C27 H27A 109.1
C28 C27 H27B 109.1
C26 C27 H27B 109.1
H27A C27 H27B 107.8
C27 C28 H28A 109.5
C27 C28 H28B 109.5
H28A C28 H28B 109.5
C27 C28 H28C 109.5
H28A C28 H28C 109.5
H28B C28 H28C 109.5
C30 C29 N3 116.6(3)
C30 C29 H29A 108.1
N3 C29 H29A 108.1
C30 C29 H29B 108.1
N3 C29 H29B 108.1
H29A C29 H29B 107.3
C29 C30 C31 110.7(3)
C29 C30 H30A 109.5
C31 C30 H30A 109.5
C29 C30 H30B 109.5
C31 C30 H30B 109.5
H30A C30 H30B 108.1
C30 C31 C32 113.3(3)
C30 C31 H31A 108.9
C32 C31 H31A 108.9
C30 C31 H31B 108.9
C32 C31 H31B 108.9
H31A C31 H31B 107.7
C31 C32 H32A 109.5
C31 C32 H32B 109.5
H32A C32 H32B 109.5
C31 C32 H32C 109.5
H32A C32 H32C 109.5
H32B C32 H32C 109.5
C34B C33 N3 118.6(6)
N3 C33 C34A 113.4(3)
N3 C33 H33A 108.9
C34A C33 H33A 108.9
N3 C33 H33B 108.9
C34A C33 H33B 108.9
H33A C33 H33B 107.7
C34B C33 H33C 107.7
N3 C33 H33C 107.7
C34B C33 H33D 107.7
N3 C33 H33D 107.7
H33C C33 H33D 107.1
C35A C34A C33 110.9(5)
C35A C34A H34A 109.5
C33 C34A H34A 109.5
C35A C34A H34B 109.5
C33 C34A H34B 109.5
H34A C34A H34B 108.1
C36A C35A C34A 112.4(6)
C36A C35A H35A 109.1
C34A C35A H35A 109.1
C36A C35A H35B 109.1
C34A C35A H35B 109.1
H35A C35A H35B 107.9
C35A C36A H36A 109.5
C35A C36A H36B 109.5
H36A C36A H36B 109.5
C35A C36A H36C 109.5
H36A C36A H36C 109.5
H36B C36A H36C 109.5
C33 C34B C35B 109.4(11)
C33 C34B H34C 109.8
C35B C34B H34C 109.8
C33 C34B H34D 109.8
C35B C34B H34D 109.8
H34C C34B H34D 108.2
C36B C35B C34B 109.7(10)
C36B C35B H35C 109.7
C34B C35B H35C 109.7
C36B C35B H35D 109.7
C34B C35B H35D 109.7
H35C C35B H35D 108.2
C35B C36B H36D 109.5
C35B C36B H36E 109.5
H36D C36B H36E 109.5
C35B C36B H36F 109.5
H36D C36B H36F 109.5
H36E C36B H36F 109.5
C49 N4 C41 106.7(2)
C49 N4 C37 111.4(2)
C41 N4 C37 111.0(2)
C49 N4 C45 111.6(2)
C41 N4 C45 110.9(2)
C37 N4 C45 105.3(2)
C38 C37 N4 115.8(2)
C38 C37 H37A 108.3
N4 C37 H37A 108.3
C38 C37 H37B 108.3
N4 C37 H37B 108.3
H37A C37 H37B 107.4
C37 C38 C39 109.9(3)
C37 C38 H38A 109.7
C39 C38 H38A 109.7
C37 C38 H38B 109.7
C39 C38 H38B 109.7
H38A C38 H38B 108.2
C40 C39 C38 113.3(3)
C40 C39 H39A 108.9
C38 C39 H39A 108.9
C40 C39 H39B 108.9
C38 C39 H39B 108.9
H39A C39 H39B 107.7
C39 C40 H40A 109.5
C39 C40 H40B 109.5
H40A C40 H40B 109.5
C39 C40 H40C 109.5
H40A C40 H40C 109.5
H40B C40 H40C 109.5
C42 C41 N4 115.5(2)
C42 C41 H41A 108.4
N4 C41 H41A 108.4
C42 C41 H41B 108.4
N4 C41 H41B 108.4
H41A C41 H41B 107.5
C41 C42 C43 110.9(3)
C41 C42 H42A 109.5
C43 C42 H42A 109.5
C41 C42 H42B 109.5
C43 C42 H42B 109.5
H42A C42 H42B 108.1
C44 C43 C42 112.2(3)
C44 C43 H43A 109.2
C42 C43 H43A 109.2
C44 C43 H43B 109.2
C42 C43 H43B 109.2
H43A C43 H43B 107.9
C43 C44 H44A 109.5
C43 C44 H44B 109.5
H44A C44 H44B 109.5
C43 C44 H44C 109.5
H44A C44 H44C 109.5
H44B C44 H44C 109.5
C46 C45 N4 115.6(2)
C46 C45 H45A 108.4
N4 C45 H45A 108.4
C46 C45 H45B 108.4
N4 C45 H45B 108.4
H45A C45 H45B 107.4
C45 C46 C47 110.5(3)
C45 C46 H46A 109.6
C47 C46 H46A 109.6
C45 C46 H46B 109.6
C47 C46 H46B 109.6
H46A C46 H46B 108.1
C48 C47 C46 114.6(3)
C48 C47 H47A 108.6
C46 C47 H47A 108.6
C48 C47 H47B 108.6
C46 C47 H47B 108.6
H47A C47 H47B 107.6
C47 C48 H48A 109.5
C47 C48 H48B 109.5
H48A C48 H48B 109.5
C47 C48 H48C 109.5
H48A C48 H48C 109.5
H48B C48 H48C 109.5
C50 C49 N4 115.9(3)
C50 C49 H49A 108.3
N4 C49 H49A 108.3
C50 C49 H49B 108.3
N4 C49 H49B 108.3
H49A C49 H49B 107.4
C49 C50 C51 109.6(3)
C49 C50 H50A 109.7
C51 C50 H50A 109.7
C49 C50 H50B 109.7
C51 C50 H50B 109.7
H50A C50 H50B 108.2
C52 C51 C50 113.4(4)
C52 C51 H51A 108.9
C50 C51 H51A 108.9
C52 C51 H51B 108.9
C50 C51 H51B 108.9
H51A C51 H51B 107.7
C51 C52 H52A 109.5
C51 C52 H52B 109.5
H52A C52 H52B 109.5
C51 C52 H52C 109.5
H52A C52 H52C 109.5
H52B C52 H52C 109.5
C57 N5 C53 111.3(3)
C57 N5 C61 106.8(3)
C53 N5 C61 111.0(3)
C57 N5 C65 112.2(3)
C53 N5 C65 105.0(2)
C61 N5 C65 110.6(3)
C54 C53 N5 116.1(3)
C54 C53 H53A 108.3
N5 C53 H53A 108.3
C54 C53 H53B 108.3
N5 C53 H53B 108.3
H53A C53 H53B 107.4
C53 C54 C55 109.6(3)
C53 C54 H54A 109.8
C55 C54 H54A 109.8
C53 C54 H54B 109.8
C55 C54 H54B 109.8
H54A C54 H54B 108.2
C56A C55 C54 114.6(4)
C56B C55 C54 118.5(8)
C56A C55 H55A 108.6
C54 C55 H55A 108.6
C56A C55 H55B 108.6
C54 C55 H55B 108.6
H55A C55 H55B 107.6
C56B C55 H55C 107.7
C54 C55 H55C 107.7
C56B C55 H55D 107.7
C54 C55 H55D 107.7
H55C C55 H55D 107.1
C55 C56A H56A 109.5
C55 C56A H56B 109.5
H56A C56A H56B 109.5
C55 C56A H56C 109.5
H56A C56A H56C 109.5
H56B C56A H56C 109.5
C55 C56B H56D 109.5
C55 C56B H56E 109.5
H56D C56B H56E 109.5
C55 C56B H56F 109.5
H56D C56B H56F 109.5
H56E C56B H56F 109.5
C58 C57 N5 116.4(3)
C58 C57 H57A 108.2
N5 C57 H57A 108.2
C58 C57 H57B 108.2
N5 C57 H57B 108.2
H57A C57 H57B 107.3
C57 C58 C59 111.6(3)
C57 C58 H58A 109.3
C59 C58 H58A 109.3
C57 C58 H58B 109.3
C59 C58 H58B 109.3
H58A C58 H58B 108.0
C60 C59 C58 113.2(4)
C60 C59 H59A 108.9
C58 C59 H59A 108.9
C60 C59 H59B 108.9
C58 C59 H59B 108.9
H59A C59 H59B 107.7
C59 C60 H60A 109.5
C59 C60 H60B 109.5
H60A C60 H60B 109.5
C59 C60 H60C 109.5
H60A C60 H60C 109.5
H60B C60 H60C 109.5
C62 C61 N5 116.1(3)
C62 C61 H61A 108.3
N5 C61 H61A 108.3
C62 C61 H61B 108.3
N5 C61 H61B 108.3
H61A C61 H61B 107.4
C61 C62 C63 111.1(4)
C61 C62 H62A 109.4
C63 C62 H62A 109.4
C61 C62 H62B 109.4
C63 C62 H62B 109.4
H62A C62 H62B 108.0
C64B C63 C62 115.2(6)
C64A C63 C62 119.2(6)
C64A C63 H63A 107.5
C62 C63 H63A 107.5
C64A C63 H63B 107.5
C62 C63 H63B 107.5
H63A C63 H63B 107.0
C64B C63 H63C 108.5
C62 C63 H63C 108.5
C64B C63 H63D 108.5
C62 C63 H63D 108.5
H63C C63 H63D 107.5
C63 C64A H64A 109.5
C63 C64A H64B 109.5
H64A C64A H64B 109.5
C63 C64A H64C 109.5
H64A C64A H64C 109.5
H64B C64A H64C 109.5
C63 C64B H64D 109.5
C63 C64B H64E 109.5
H64D C64B H64E 109.5
C63 C64B H64F 109.5
H64D C64B H64F 109.5
H64E C64B H64F 109.5
C66 C65 N5 116.7(3)
C66 C65 H65A 108.1
N5 C65 H65A 108.1
C66 C65 H65B 108.1
N5 C65 H65B 108.1
H65A C65 H65B 107.3
C65 C66 C67 110.2(3)
C65 C66 H66A 109.6
C67 C66 H66A 109.6
C65 C66 H66B 109.6
C67 C66 H66B 109.6
H66A C66 H66B 108.1
C68 C67 C66 113.3(4)
C68 C67 H67A 108.9
C66 C67 H67A 108.9
C68 C67 H67B 108.9
C66 C67 H67B 108.9
H67A C67 H67B 107.7
C67 C68 H68A 109.5
C67 C68 H68B 109.5
H68A C68 H68B 109.5
C67 C68 H68C 109.5
H68A C68 H68C 109.5
H68B C68 H68C 109.5
Cl2 C91 Cl1 110.1(8)
Cl2 C91 H91A 109.6
Cl1 C91 H91A 109.6
Cl2 C91 H91B 109.6
Cl1 C91 H91B 109.6
H91A C91 H91B 108.1

loop_
_geom_bond_atom_site_label_1
_geom_bond_atom_site_label_2
_geom_bond_distance
Gd1 O6 2.4081(19)
Gd1 O1 2.4222(17)
Gd1 O4 2.4371(19)
Gd1 O2 2.4387(17)
Gd1 O5 2.4432(17)
Gd1 O3 2.4728(17)
Gd1 N21 2.548(2)
Gd1 N1 2.789(2)
Gd1 N31 2.855(3)
Gd2 O3 2.3976(17)
Gd2 O8 2.4032(18)
Gd2 O9 2.4371(18)
Gd2 O7 2.4502(19)
Gd2 O2 2.4614(16)
Gd2 O1 2.4874(17)
Gd2 N11 2.526(2)
Gd2 N41 2.596(2)
Gd2 N2 2.744(2)
Fe1 N61 1.989(3)
Fe1 N51 2.053(2)
Fe1 O1 2.0657(16)
Fe1 N11 2.086(2)
Fe1 N81 2.086(3)
Fe1 N71 2.110(3)
Fe2 N101 2.029(2)
Fe2 N91 2.044(2)
Fe2 N121 2.067(2)
Fe2 N111 2.079(2)
Fe2 O2 2.0862(16)
Fe2 N21 2.099(2)
Fe3 N151 1.993(3)
Fe3 N31 2.048(2)
Fe3 N131 2.065(2)
Fe3 N141 2.067(3)
Fe3 O3 2.0771(18)
Fe3 N41 2.146(2)
O1 H1 0.76(2)
O2 H2 0.76(2)
O3 H3 0.78(2)
N1 C7 1.478(3)
N1 C1 1.482(3)
N1 C4 1.484(3)
C1 C2 1.500(4)
C1 H1A 0.9900
C1 H1B 0.9900
C2 O4 1.434(3)
C2 C3 1.509(4)
C2 H2A 1.0000
C3 H3A 0.9800
C3 H3B 0.9800
C3 H3C 0.9800
O4 H4 0.79(3)
C4 C5 1.497(4)
C4 H4A 0.9900
C4 H4B 0.9900
C5 O5 1.435(3)
C5 C6 1.509(4)
C5 H5A 1.0000
C6 H6A 0.9800
C6 H6B 0.9800
C6 H6C 0.9800
O5 H5 0.85(2)
C7 C8 1.497(4)
C7 H7A 0.9900
C7 H7B 0.9900
C8 O6 1.443(4)
C8 C9 1.520(4)
C8 H8A 1.0000
C9 H9A 0.9800
C9 H9B 0.9800
C9 H9C 0.9800
O6 H6 0.85(3)
N2 C13 1.474(4)
N2 C16 1.481(3)
N2 C10 1.489(4)
C10 C11 1.487(4)
C10 H10A 0.9900
C10 H10B 0.9900
C11 O7 1.452(3)
C11 C12 1.519(4)
C11 H11A 1.0000
C12 H12A 0.9800
C12 H12B 0.9800
C12 H12C 0.9800
O7 H7 0.83(3)
C13 C14 1.500(4)
C13 H13A 0.9900
C13 H13B 0.9900
C14 O8 1.434(3)
C14 C15 1.512(4)
C14 H14A 1.0000
C15 H15A 0.9800
C15 H15B 0.9800
C15 H15C 0.9800
O8 H8 0.75(3)
C16 C17 1.503(4)
C16 H16A 0.9900
C16 H16B 0.9900
C17 O9 1.434(3)
C17 C18 1.511(4)
C17 H17A 1.0000
C18 H18A 0.9800
C18 H18B 0.9800
C18 H18C 0.9800
O9 H9 0.86(3)
N11 N12 1.193(3)
N12 N13 1.135(3)
N21 N22 1.200(3)
N22 N23 1.138(3)
N31 N32 1.214(3)
N32 N33 1.139(3)
N41 N42 1.191(3)
N42 N43 1.141(4)
N51 N52 1.203(3)
N52 N53 1.149(3)
N61 N62 1.166(4)
N62 N63 1.136(4)
N71 N72 1.198(4)
N72 N73 1.140(4)
N81 N82 1.199(3)
N82 N83 1.143(3)
N91 N92 1.203(3)
N92 N93 1.149(3)
N101 N102 1.195(3)
N102 N103 1.147(3)
N111 N112 1.201(3)
N112 N113 1.144(3)
N121 N122 1.204(3)
N122 N123 1.147(3)
N131 N132 1.198(3)
N132 N133 1.146(4)
N141 N142 1.194(3)
N142 N143 1.141(3)
N151 N152 1.189(3)
N152 N153 1.154(4)
N3 C33 1.508(4)
N3 C25 1.518(4)
N3 C21 1.523(4)
N3 C29 1.525(4)
C21 C22 1.512(5)
C21 H21A 0.9900
C21 H21B 0.9900
C22 C23 1.507(5)
C22 H22A 0.9900
C22 H22B 0.9900
C23 C24 1.514(5)
C23 H23A 0.9900
C23 H23B 0.9900
C24 H24A 0.9800
C24 H24B 0.9800
C24 H24C 0.9800
C25 C26 1.509(4)
C25 H25A 0.9900
C25 H25B 0.9900
C26 C27 1.518(5)
C26 H26A 0.9900
C26 H26B 0.9900
C27 C28 1.516(5)
C27 H27A 0.9900
C27 H27B 0.9900
C28 H28A 0.9800
C28 H28B 0.9800
C28 H28C 0.9800
C29 C30 1.498(5)
C29 H29A 0.9900
C29 H29B 0.9900
C30 C31 1.510(5)
C30 H30A 0.9900
C30 H30B 0.9900
C31 C32 1.518(5)
C31 H31A 0.9900
C31 H31B 0.9900
C32 H32A 0.9800
C32 H32B 0.9800
C32 H32C 0.9800
C33 C34B 1.488(12)
C33 C34A 1.553(6)
C33 H33A 0.9900
C33 H33B 0.9900
C33 H33C 0.9900
C33 H33D 0.9900
C34A C35A 1.545(8)
C34A H34A 0.9900
C34A H34B 0.9900
C35A C36A 1.508(9)
C35A H35A 0.9900
C35A H35B 0.9900
C36A H36A 0.9800
C36A H36B 0.9800
C36A H36C 0.9800
C34B C35B 1.550(14)
C34B H34C 0.9900
C34B H34D 0.9900
C35B C36B 1.519(13)
C35B H35C 0.9900
C35B H35D 0.9900
C36B H36D 0.9800
C36B H36E 0.9800
C36B H36F 0.9800
N4 C49 1.516(4)
N4 C41 1.519(4)
N4 C37 1.521(3)
N4 C45 1.523(4)
C37 C38 1.514(4)
C37 H37A 0.9900
C37 H37B 0.9900
C38 C39 1.522(4)
C38 H38A 0.9900
C38 H38B 0.9900
C39 C40 1.503(5)
C39 H39A 0.9900
C39 H39B 0.9900
C40 H40A 0.9800
C40 H40B 0.9800
C40 H40C 0.9800
C41 C42 1.496(5)
C41 H41A 0.9900
C41 H41B 0.9900
C42 C43 1.516(4)
C42 H42A 0.9900
C42 H42B 0.9900
C43 C44 1.503(6)
C43 H43A 0.9900
C43 H43B 0.9900
C44 H44A 0.9800
C44 H44B 0.9800
C44 H44C 0.9800
C45 C46 1.519(4)
C45 H45A 0.9900
C45 H45B 0.9900
C46 C47 1.532(4)
C46 H46A 0.9900
C46 H46B 0.9900
C47 C48 1.500(5)
C47 H47A 0.9900
C47 H47B 0.9900
C48 H48A 0.9800
C48 H48B 0.9800
C48 H48C 0.9800
C49 C50 1.511(5)
C49 H49A 0.9900
C49 H49B 0.9900
C50 C51 1.516(6)
C50 H50A 0.9900
C50 H50B 0.9900
C51 C52 1.511(6)
C51 H51A 0.9900
C51 H51B 0.9900
C52 H52A 0.9800
C52 H52B 0.9800
C52 H52C 0.9800
N5 C57 1.507(5)
N5 C53 1.515(4)
N5 C61 1.517(4)
N5 C65 1.532(4)
C53 C54 1.501(5)
C53 H53A 0.9900
C53 H53B 0.9900
C54 C55 1.528(6)
C54 H54A 0.9900
C54 H54B 0.9900
C55 C56A 1.380(8)
C55 C56B 1.446(13)
C55 H55A 0.9900
C55 H55B 0.9900
C55 H55C 0.9900
C55 H55D 0.9900
C56A H56A 0.9800
C56A H56B 0.9800
C56A H56C 0.9800
C56B H56D 0.9800
C56B H56E 0.9800
C56B H56F 0.9800
C57 C58 1.504(5)
C57 H57A 0.9900
C57 H57B 0.9900
C58 C59 1.511(5)
C58 H58A 0.9900
C58 H58B 0.9900
C59 C60 1.507(7)
C59 H59A 0.9900
C59 H59B 0.9900
C60 H60A 0.9800
C60 H60B 0.9800
C60 H60C 0.9800
C61 C62 1.501(6)
C61 H61A 0.9900
C61 H61B 0.9900
C62 C63 1.521(6)
C62 H62A 0.9900
C62 H62B 0.9900
C63 C64B 1.338(9)
C63 C64A 1.369(9)
C63 H63A 0.9900
C63 H63B 0.9900
C63 H63C 0.9900
C63 H63D 0.9900
C64A H64A 0.9800
C64A H64B 0.9800
C64A H64C 0.9800
C64B H64D 0.9800
C64B H64E 0.9800
C64B H64F 0.9800
C65 C66 1.504(5)
C65 H65A 0.9900
C65 H65B 0.9900
C66 C67 1.547(6)
C66 H66A 0.9900
C66 H66B 0.9900
C67 C68 1.433(7)
C67 H67A 0.9900
C67 H67B 0.9900
C68 H68A 0.9800
C68 H68B 0.9800
C68 H68C 0.9800
Cl1 C91 1.927(13)
C91 Cl2 1.665(11)
C91 H91A 0.9900
C91 H91B 0.9900

loop_
_geom_hbond_atom_site_label_D
_geom_hbond_atom_site_label_H
_geom_hbond_atom_site_label_A
_geom_hbond_distance_DH
_geom_hbond_distance_HA
_geom_hbond_distance_DA
_geom_hbond_angle_DHA
O1 H1 N91 0.76(2) 2.36(3) 2.987(3) 140(3)
O2 H2 N31 0.76(2) 2.46(3) 2.961(3) 125(3)
O3 H3 N71 0.78(2) 2.26(3) 2.841(3) 132(3)
O4 H4 N51 0.79(3) 1.92(3) 2.692(3) 167(3)
O5 H5 N121 0.85(2) 1.87(3) 2.715(3) 172(3)
O6 H6 N141 0.85(3) 1.82(3) 2.662(3) 176(3)
O7 H7 N81 0.83(3) 1.89(3) 2.713(3) 172(3)
O8 H8 N111 0.75(3) 1.91(3) 2.661(3) 174(4)
O9 H9 N131 0.86(3) 1.86(3) 2.702(3) 168(3)
